data_1568258
loop_
_publ_author_name
'Gai, Lizhi'
'Zhang, Ruijing'
'Shi, Xiuguang'
'Ni, Zhigang'
'Wang, Sisi'
'Zhang, Jun-Long'
'Lu, Hua'
'Guo, Zijian'

_publ_section_title
;
 BOINPYs: facile synthesis and photothermal properties triggered by
 photoinduced nonadiabatic decay.
;
_journal_issue 6
_journal_name_full 'Chemical science'
_journal_page_first 1434
_journal_page_last 1442
_journal_paper_doi 10.1039/d2sc06435a
_journal_volume 14
_journal_year 2023
_chemical_formula_moiety 'C16 H9 B F2 N2 O S'
_chemical_formula_sum 'C16 H9 B F2 N2 O S'
_chemical_formula_weight 326.12
_space_group_crystal_system monoclinic
_space_group_IT_number 14
_space_group_name_Hall '-P 2ybc'
_space_group_name_H-M_alt 'P 1 21/c 1'
_atom_sites_solution_hydrogens geom
_atom_sites_solution_primary dual
_audit_creation_date 2020-09-06
_audit_creation_method
;
Olex2 1.3
(compiled 2020.02.04 svn.rd84adfe8 for OlexSys, GUI svn.r6032)
;
_audit_update_record
;
2022-01-18 deposited with the CCDC.	2023-01-09 downloaded from the CCDC.
;
_cell_angle_alpha 90
_cell_angle_beta 90.525(12)
_cell_angle_gamma 90
_cell_formula_units_Z 4
_cell_length_a 7.763(3)
_cell_length_b 24.877(10)
_cell_length_c 7.273(3)
_cell_measurement_reflns_used 751
_cell_measurement_temperature 296.15
_cell_measurement_theta_max 26.06
_cell_measurement_theta_min 3.09
_cell_volume 1404.5(10)
_computing_cell_refinement 'SAINT V8.38A (Bruker, 2018)'
_computing_data_reduction 'SAINT V8.38A (Bruker, 2018)'
_computing_molecular_graphics 'Olex2 1.3 (Dolomanov et al., 2009)'
_computing_publication_material 'Olex2 1.3 (Dolomanov et al., 2009)'
_computing_structure_refinement 'XL  (Sheldrick, 2008)'
_computing_structure_solution 'SHELXT 2014/5 (Sheldrick, 2014)'
_diffrn_ambient_temperature 296.15
_diffrn_measured_fraction_theta_full 0.987
_diffrn_measured_fraction_theta_max 0.986
_diffrn_measurement_device_type 'Bruker APEX-II CCD'
_diffrn_measurement_method '\f and \w scans'
_diffrn_radiation_type MoK\a
_diffrn_radiation_wavelength 0.71073
_diffrn_reflns_av_R_equivalents 0.0412
_diffrn_reflns_av_unetI/netI 0.0375
_diffrn_reflns_Laue_measured_fraction_full 0.987
_diffrn_reflns_Laue_measured_fraction_max 0.986
_diffrn_reflns_limit_h_max 9
_diffrn_reflns_limit_h_min -9
_diffrn_reflns_limit_k_max 30
_diffrn_reflns_limit_k_min -28
_diffrn_reflns_limit_l_max 8
_diffrn_reflns_limit_l_min -8
_diffrn_reflns_number 10141
_diffrn_reflns_point_group_measured_fraction_full 0.987
_diffrn_reflns_point_group_measured_fraction_max 0.986
_diffrn_reflns_theta_full 25.242
_diffrn_reflns_theta_max 26.000
_diffrn_reflns_theta_min 1.637
_diffrn_source_current 30.0
_diffrn_source_power 1.35
_diffrn_source_voltage 45.0
_diffrn_standards_number 0
_exptl_absorpt_coefficient_mu 0.257
_exptl_absorpt_correction_T_max 1.0000
_exptl_absorpt_correction_T_min 0.8876
_exptl_absorpt_correction_type multi-scan
_exptl_absorpt_process_details
;
SADABS-2016/2 (Bruker,2016/2) was used for absorption correction.
wR2(int) was 0.0605 before and 0.0527 after correction.
The Ratio of minimum to maximum transmission is 0.8876.
The \l/2 correction factor is 0.00150.
;
_exptl_crystal_colour red
_exptl_crystal_colour_primary red
_exptl_crystal_density_diffrn 1.542
_exptl_crystal_description prism
_exptl_crystal_F_000 664
_exptl_crystal_size_max 0.2
_exptl_crystal_size_mid 0.18
_exptl_crystal_size_min 0.18
_refine_diff_density_max 0.320
_refine_diff_density_min -0.345
_refine_diff_density_rms 0.082
_refine_ls_extinction_method none
_refine_ls_goodness_of_fit_ref 1.125
_refine_ls_hydrogen_treatment constr
_refine_ls_matrix_type full
_refine_ls_number_parameters 208
_refine_ls_number_reflns 2709
_refine_ls_number_restraints 0
_refine_ls_restrained_S_all 1.125
_refine_ls_R_factor_all 0.0977
_refine_ls_R_factor_gt 0.0807
_refine_ls_shift/su_max 0.000
_refine_ls_shift/su_mean 0.000
_refine_ls_structure_factor_coef Fsqd
_refine_ls_weighting_details 'w=1/[\s^2^(Fo^2^)+(0.0474P)^2^+5.6879P] where P=(Fo^2^+2Fc^2^)/3'
_refine_ls_weighting_scheme calc
_refine_ls_wR_factor_gt 0.2140
_refine_ls_wR_factor_ref 0.2198
_reflns_Friedel_coverage 0.000
_reflns_number_gt 2130
_reflns_number_total 2709
_reflns_threshold_expression 'I > 2\s(I)'
_cod_data_source_file d2sc06435a2.cif
_cod_data_source_block mo200905b
_cod_depositor_comments 'Adding full bibliography for 1568257--1568259.cif.'
_cod_original_cell_volume 1404.4(10)
_cod_database_code 1568258
_shelx_shelxl_version_number 2014/7
_shelx_space_group_comment
;
The symmetry employed for this shelxl refinement is uniquely defined
by the following loop, which should always be used as a source of
symmetry information in preference to the above space-group names.
They are only intended as comments.
;
_shelx_estimated_absorpt_t_max 0.955
_shelx_estimated_absorpt_t_min 0.950
_olex2_refinement_description
;
1. Fixed Uiso
 At 1.2 times of:
  All C(H) groups
2.a Aromatic/amide H refined with riding coordinates:
 C2(H2), C3(H3), C4(H4), C5(H5), C8(H8), C11(H11), C12(H12), C13(H13), C14(H14)
;
_olex2_submission_special_instructions 'No special instructions were received'

loop_
_space_group_symop_operation_xyz
'x, y, z'
'-x, y+1/2, -z+1/2'
'-x, -y, -z'
'x, -y-1/2, z-1/2'

loop_
_atom_site_label
_atom_site_type_symbol
_atom_site_fract_x
_atom_site_fract_y
_atom_site_fract_z
_atom_site_U_iso_or_equiv
_atom_site_adp_type
_atom_site_occupancy
_atom_site_site_symmetry_order
_atom_site_calc_flag
_atom_site_refinement_flags_posn
_atom_site_refinement_flags_adp
_atom_site_refinement_flags_occupancy
_atom_site_disorder_assembly
_atom_site_disorder_group
S1 S 0.67270(18) 0.55475(6) 0.8268(2) 0.0515(4) Uani 1 1 d . . . . .
F1 F 0.0700(5) 0.58894(14) 0.8705(7) 0.0785(13) Uani 1 1 d . . . . .
F2 F 0.1018(5) 0.59046(14) 0.5621(6) 0.0743(12) Uani 1 1 d . . . . .
O1 O 0.4714(6) 0.77525(16) 0.8506(7) 0.0660(13) Uani 1 1 d . . . . .
N1 N 0.3527(5) 0.57366(16) 0.7540(6) 0.0384(10) Uani 1 1 d . . . . .
N2 N 0.2171(5) 0.66389(16) 0.7366(6) 0.0399(10) Uani 1 1 d . . . . .
C1 C 0.3725(7) 0.5177(2) 0.7294(7) 0.0450(12) Uani 1 1 d . . . . .
C2 C 0.2453(8) 0.4815(2) 0.6785(8) 0.0520(14) Uani 1 1 d . . . . .
H2 H 0.1322 0.4923 0.6572 0.062 Uiso 1 1 calc R U . . .
C3 C 0.2956(11) 0.4281(2) 0.6608(9) 0.0681(19) Uani 1 1 d . . . . .
H3 H 0.2132 0.4028 0.6268 0.082 Uiso 1 1 calc R U . . .
C4 C 0.4605(10) 0.4114(2) 0.6913(9) 0.0660(18) Uani 1 1 d . . . . .
H4 H 0.4881 0.3754 0.6750 0.079 Uiso 1 1 calc R U . . .
C5 C 0.5879(9) 0.4472(2) 0.7461(9) 0.0617(17) Uani 1 1 d . . . . .
H5 H 0.7001 0.4358 0.7700 0.074 Uiso 1 1 calc R U . . .
C6 C 0.5403(7) 0.5008(2) 0.7638(8) 0.0473(13) Uani 1 1 d . . . . .
C7 C 0.4998(6) 0.5979(2) 0.8050(7) 0.0413(12) Uani 1 1 d . . . . .
C8 C 0.5108(6) 0.6539(2) 0.8329(7) 0.0413(12) Uani 1 1 d . . . . .
H8 H 0.6122 0.6695 0.8765 0.050 Uiso 1 1 calc R U . . .
C9 C 0.3707(6) 0.6846(2) 0.7949(7) 0.0408(12) Uani 1 1 d . . . . .
C10 C 0.3591(7) 0.7458(2) 0.8004(7) 0.0424(12) Uani 1 1 d . . . . .
C11 C 0.0951(7) 0.8047(2) 0.7016(8) 0.0501(13) Uani 1 1 d . . . . .
H11 H 0.1483 0.8376 0.7222 0.060 Uiso 1 1 calc R U . . .
C12 C -0.1511(7) 0.7528(2) 0.6086(8) 0.0512(14) Uani 1 1 d . . . . .
H12 H -0.2645 0.7522 0.5662 0.061 Uiso 1 1 calc R U . . .
C13 C -0.0731(8) 0.8016(2) 0.6393(8) 0.0538(15) Uani 1 1 d . . . . .
H13 H -0.1347 0.8331 0.6179 0.065 Uiso 1 1 calc R U . . .
C14 C -0.0658(7) 0.7040(2) 0.6390(7) 0.0456(12) Uani 1 1 d . . . . .
H14 H -0.1197 0.6711 0.6189 0.055 Uiso 1 1 calc R U . . .
C15 C 0.1034(6) 0.7074(2) 0.7005(7) 0.0394(11) Uani 1 1 d . . . . .
C16 C 0.1826(7) 0.7563(2) 0.7324(7) 0.0420(12) Uani 1 1 d . . . . .
B1 B 0.1749(8) 0.6037(3) 0.7286(10) 0.0473(15) Uani 1 1 d . . . . .

loop_
_atom_site_aniso_label
_atom_site_aniso_U_11
_atom_site_aniso_U_22
_atom_site_aniso_U_33
_atom_site_aniso_U_23
_atom_site_aniso_U_13
_atom_site_aniso_U_12
S1 0.0423(7) 0.0514(9) 0.0609(9) 0.0048(7) 0.0003(6) 0.0069(6)
F1 0.056(2) 0.055(2) 0.126(4) 0.010(2) 0.032(2) -0.0101(17)
F2 0.069(2) 0.055(2) 0.098(3) -0.020(2) -0.045(2) 0.0048(17)
O1 0.061(3) 0.043(2) 0.093(4) -0.003(2) -0.017(2) -0.006(2)
N1 0.042(2) 0.030(2) 0.044(2) 0.0005(17) -0.0035(18) -0.0023(17)
N2 0.034(2) 0.035(2) 0.051(3) -0.0018(19) -0.0032(18) -0.0014(17)
C1 0.058(3) 0.040(3) 0.037(3) 0.005(2) 0.001(2) 0.002(2)
C2 0.066(4) 0.038(3) 0.052(3) 0.001(2) -0.007(3) -0.005(3)
C3 0.110(6) 0.041(3) 0.053(4) -0.004(3) -0.010(4) -0.014(4)
C4 0.110(6) 0.030(3) 0.057(4) 0.001(3) 0.002(4) 0.009(3)
C5 0.079(4) 0.045(4) 0.061(4) 0.003(3) 0.012(3) 0.019(3)
C6 0.055(3) 0.039(3) 0.047(3) 0.005(2) 0.002(3) 0.007(2)
C7 0.036(3) 0.044(3) 0.044(3) 0.001(2) -0.002(2) 0.001(2)
C8 0.031(2) 0.040(3) 0.053(3) -0.002(2) -0.008(2) -0.006(2)
C9 0.038(3) 0.036(3) 0.048(3) 0.002(2) -0.004(2) -0.006(2)
C10 0.052(3) 0.033(3) 0.043(3) -0.001(2) 0.000(2) -0.002(2)
C11 0.059(3) 0.045(3) 0.047(3) 0.000(2) -0.003(3) 0.006(3)
C12 0.041(3) 0.063(4) 0.049(3) 0.002(3) -0.002(2) 0.012(3)
C13 0.058(3) 0.050(3) 0.054(4) 0.002(3) -0.004(3) 0.019(3)
C14 0.040(3) 0.050(3) 0.046(3) 0.000(2) -0.001(2) -0.003(2)
C15 0.041(3) 0.044(3) 0.033(3) -0.003(2) 0.002(2) 0.004(2)
C16 0.046(3) 0.041(3) 0.038(3) 0.000(2) 0.000(2) -0.002(2)
B1 0.034(3) 0.041(3) 0.067(4) -0.006(3) -0.006(3) -0.002(2)

loop_
_atom_type_symbol
_atom_type_description
_atom_type_scat_dispersion_real
_atom_type_scat_dispersion_imag
_atom_type_scat_source
C C 0.0033 0.0016 'International Tables Vol C Tables 4.2.6.8 and 6.1.1.4'
H H 0.0000 0.0000 'International Tables Vol C Tables 4.2.6.8 and 6.1.1.4'
B B 0.0013 0.0007 'International Tables Vol C Tables 4.2.6.8 and 6.1.1.4'
F F 0.0171 0.0103 'International Tables Vol C Tables 4.2.6.8 and 6.1.1.4'
N N 0.0061 0.0033 'International Tables Vol C Tables 4.2.6.8 and 6.1.1.4'
O O 0.0106 0.0060 'International Tables Vol C Tables 4.2.6.8 and 6.1.1.4'
S S 0.1246 0.1234 'International Tables Vol C Tables 4.2.6.8 and 6.1.1.4'

loop_
_geom_angle_atom_site_label_1
_geom_angle_atom_site_label_2
_geom_angle_atom_site_label_3
_geom_angle
_geom_angle_site_symmetry_1
_geom_angle_site_symmetry_3
_geom_angle_publ_flag
C7 S1 C6 89.9(3) . . ?
C1 N1 B1 123.2(4) . . ?
C7 N1 C1 112.7(4) . . ?
C7 N1 B1 124.2(4) . . ?
C9 N2 C15 108.1(4) . . ?
C9 N2 B1 124.5(4) . . ?
C15 N2 B1 127.2(4) . . ?
C2 C1 N1 126.7(5) . . ?
C2 C1 C6 121.1(5) . . ?
C6 C1 N1 112.2(5) . . ?
C1 C2 H2 121.7 . . ?
C1 C2 C3 116.5(6) . . ?
C3 C2 H2 121.7 . . ?
C2 C3 H3 118.6 . . ?
C4 C3 C2 122.7(6) . . ?
C4 C3 H3 118.6 . . ?
C3 C4 H4 119.4 . . ?
C3 C4 C5 121.2(6) . . ?
C5 C4 H4 119.4 . . ?
C4 C5 H5 121.5 . . ?
C4 C5 C6 116.9(6) . . ?
C6 C5 H5 121.5 . . ?
C1 C6 S1 111.2(4) . . ?
C1 C6 C5 121.6(6) . . ?
C5 C6 S1 127.2(5) . . ?
N1 C7 S1 114.0(4) . . ?
N1 C7 C8 122.3(4) . . ?
C8 C7 S1 123.7(4) . . ?
C7 C8 H8 120.7 . . ?
C9 C8 C7 118.6(4) . . ?
C9 C8 H8 120.7 . . ?
N2 C9 C10 109.4(4) . . ?
C8 C9 N2 123.4(5) . . ?
C8 C9 C10 127.1(4) . . ?
O1 C10 C9 125.2(5) . . ?
O1 C10 C16 131.9(5) . . ?
C16 C10 C9 102.9(4) . . ?
C13 C11 H11 121.2 . . ?
C13 C11 C16 117.5(5) . . ?
C16 C11 H11 121.2 . . ?
C13 C12 H12 118.9 . . ?
C13 C12 C14 122.3(5) . . ?
C14 C12 H12 118.9 . . ?
C11 C13 H13 119.5 . . ?
C12 C13 C11 121.0(5) . . ?
C12 C13 H13 119.5 . . ?
C12 C14 H14 121.9 . . ?
C15 C14 C12 116.3(5) . . ?
C15 C14 H14 121.9 . . ?
C14 C15 N2 126.7(5) . . ?
C16 C15 N2 111.4(4) . . ?
C16 C15 C14 121.8(5) . . ?
C11 C16 C10 130.9(5) . . ?
C15 C16 C10 108.1(4) . . ?
C15 C16 C11 121.0(5) . . ?
F1 B1 F2 110.9(5) . . ?
F1 B1 N1 108.1(5) . . ?
F1 B1 N2 111.2(5) . . ?
F2 B1 N1 110.1(5) . . ?
F2 B1 N2 110.7(5) . . ?
N2 B1 N1 105.7(4) . . ?

loop_
_geom_bond_atom_site_label_1
_geom_bond_atom_site_label_2
_geom_bond_distance
_geom_bond_site_symmetry_2
_geom_bond_publ_flag
S1 C6 1.749(6) . ?
S1 C7 1.724(5) . ?
F1 B1 1.370(8) . ?
F2 B1 1.372(8) . ?
O1 C10 1.193(6) . ?
N1 C1 1.412(7) . ?
N1 C7 1.340(6) . ?
N1 B1 1.579(7) . ?
N2 C9 1.363(6) . ?
N2 C15 1.420(6) . ?
N2 B1 1.534(7) . ?
C1 C2 1.385(8) . ?
C1 C6 1.389(8) . ?
C2 H2 0.9300 . ?
C2 C3 1.390(9) . ?
C3 H3 0.9300 . ?
C3 C4 1.362(10) . ?
C4 H4 0.9300 . ?
C4 C5 1.386(10) . ?
C5 H5 0.9300 . ?
C5 C6 1.390(8) . ?
C7 C8 1.412(7) . ?
C8 H8 0.9300 . ?
C8 C9 1.354(7) . ?
C9 C10 1.528(7) . ?
C10 C16 1.475(7) . ?
C11 H11 0.9300 . ?
C11 C13 1.380(8) . ?
C11 C16 1.398(7) . ?
C12 H12 0.9300 . ?
C12 C13 1.375(8) . ?
C12 C14 1.400(8) . ?
C13 H13 0.9300 . ?
C14 H14 0.9300 . ?
C14 C15 1.387(7) . ?
C15 C16 1.383(7) . ?

loop_
_geom_torsion_atom_site_label_1
_geom_torsion_atom_site_label_2
_geom_torsion_atom_site_label_3
_geom_torsion_atom_site_label_4
_geom_torsion
_geom_torsion_site_symmetry_1
_geom_torsion_site_symmetry_2
_geom_torsion_site_symmetry_3
_geom_torsion_site_symmetry_4
_geom_torsion_publ_flag
S1 C7 C8 C9 173.8(4) . . . . ?
O1 C10 C16 C11 2.1(11) . . . . ?
O1 C10 C16 C15 -177.3(6) . . . . ?
N1 C1 C2 C3 179.3(5) . . . . ?
N1 C1 C6 S1 0.0(6) . . . . ?
N1 C1 C6 C5 -179.5(5) . . . . ?
N1 C7 C8 C9 -4.5(8) . . . . ?
N2 C9 C10 O1 177.8(6) . . . . ?
N2 C9 C10 C16 -1.7(6) . . . . ?
N2 C15 C16 C10 -2.0(6) . . . . ?
N2 C15 C16 C11 178.5(5) . . . . ?
C1 N1 C7 S1 0.0(6) . . . . ?
C1 N1 C7 C8 178.4(5) . . . . ?
C1 N1 B1 F1 70.0(6) . . . . ?
C1 N1 B1 F2 -51.3(7) . . . . ?
C1 N1 B1 N2 -170.9(4) . . . . ?
C1 C2 C3 C4 0.0(10) . . . . ?
C2 C1 C6 S1 -179.6(4) . . . . ?
C2 C1 C6 C5 0.9(9) . . . . ?
C2 C3 C4 C5 1.4(11) . . . . ?
C3 C4 C5 C6 -1.6(10) . . . . ?
C4 C5 C6 S1 -179.0(5) . . . . ?
C4 C5 C6 C1 0.4(9) . . . . ?
C6 S1 C7 N1 0.0(4) . . . . ?
C6 S1 C7 C8 -178.4(5) . . . . ?
C6 C1 C2 C3 -1.1(8) . . . . ?
C7 S1 C6 C1 0.0(4) . . . . ?
C7 S1 C6 C5 179.4(6) . . . . ?
C7 N1 C1 C2 179.5(5) . . . . ?
C7 N1 C1 C6 0.0(6) . . . . ?
C7 N1 B1 F1 -108.4(6) . . . . ?
C7 N1 B1 F2 130.3(5) . . . . ?
C7 N1 B1 N2 10.7(7) . . . . ?
C7 C8 C9 N2 2.2(8) . . . . ?
C7 C8 C9 C10 -174.7(5) . . . . ?
C8 C9 C10 O1 -4.9(10) . . . . ?
C8 C9 C10 C16 175.5(5) . . . . ?
C9 N2 C15 C14 -179.9(5) . . . . ?
C9 N2 C15 C16 0.9(6) . . . . ?
C9 N2 B1 F1 104.0(6) . . . . ?
C9 N2 B1 F2 -132.3(5) . . . . ?
C9 N2 B1 N1 -13.0(7) . . . . ?
C9 C10 C16 C11 -178.4(6) . . . . ?
C9 C10 C16 C15 2.2(6) . . . . ?
C12 C14 C15 N2 -178.4(5) . . . . ?
C12 C14 C15 C16 0.8(8) . . . . ?
C13 C11 C16 C10 -178.9(6) . . . . ?
C13 C11 C16 C15 0.4(8) . . . . ?
C13 C12 C14 C15 -0.6(8) . . . . ?
C14 C12 C13 C11 0.3(9) . . . . ?
C14 C15 C16 C10 178.7(5) . . . . ?
C14 C15 C16 C11 -0.8(8) . . . . ?
C15 N2 C9 C8 -176.8(5) . . . . ?
C15 N2 C9 C10 0.6(6) . . . . ?
C15 N2 B1 F1 -70.4(7) . . . . ?
C15 N2 B1 F2 53.3(7) . . . . ?
C15 N2 B1 N1 172.5(4) . . . . ?
C16 C11 C13 C12 -0.2(9) . . . . ?
B1 N1 C1 C2 1.0(8) . . . . ?
B1 N1 C1 C6 -178.6(5) . . . . ?
B1 N1 C7 S1 178.5(4) . . . . ?
B1 N1 C7 C8 -3.0(8) . . . . ?
B1 N2 C9 C8 7.8(9) . . . . ?
B1 N2 C9 C10 -174.8(5) . . . . ?
B1 N2 C15 C14 -4.7(9) . . . . ?
B1 N2 C15 C16 176.1(5) . . . . ?
